data_1516131
loop_
_publ_author_name
'Nayak, Sanatan'
'Ghosh, Nayan'
'Sahoo, Akhila K.'

_publ_section_title
;
 Access to Cyclobutene-Fused Azepines through Au-Catalyzed
 Cycloisomerization of Stable Alkyne Tethered Ketene N,N-Acetals.
;
_journal_issue 11
_journal_name_full 'Organic letters'
_journal_page_first 2996
_journal_page_last 2999
_journal_paper_doi 10.1021/ol501125r
_journal_volume 16
_journal_year 2014
_chemical_formula_sum 'C39 H38 N2 O8 S2'
_chemical_formula_weight 726.83
_chemical_name_systematic
;
 ?
;
_space_group_IT_number 2
_symmetry_cell_setting triclinic
_symmetry_space_group_name_Hall '-P 1'
_symmetry_space_group_name_H-M 'P -1'
_atom_sites_solution_hydrogens geom
_atom_sites_solution_primary direct
_atom_sites_solution_secondary difmap
_audit_creation_method SHELXL-97
_cell_angle_alpha 85.618(10)
_cell_angle_beta 79.626(11)
_cell_angle_gamma 82.116(11)
_cell_formula_units_Z 2
_cell_length_a 8.7849(11)
_cell_length_b 12.6893(16)
_cell_length_c 16.278(2)
_cell_measurement_reflns_used 1287
_cell_measurement_temperature 298(2)
_cell_measurement_theta_max 20.8560
_cell_measurement_theta_min 2.8640
_cell_volume 1765.6(4)
_computing_structure_refinement 'SHELXL-97 (Sheldrick, 2008)'
_diffrn_ambient_temperature 298(2)
_diffrn_measured_fraction_theta_full 0.999
_diffrn_measured_fraction_theta_max 0.840
_diffrn_radiation_monochromator graphite
_diffrn_radiation_source 'fine-focus sealed tube'
_diffrn_radiation_type MoK\a
_diffrn_radiation_wavelength 0.71073
_diffrn_reflns_av_R_equivalents 0.1059
_diffrn_reflns_av_sigmaI/netI 0.3091
_diffrn_reflns_limit_h_max 10
_diffrn_reflns_limit_h_min -12
_diffrn_reflns_limit_k_max 17
_diffrn_reflns_limit_k_min -15
_diffrn_reflns_limit_l_max 21
_diffrn_reflns_limit_l_min -22
_diffrn_reflns_number 13844
_diffrn_reflns_theta_full 25.00
_diffrn_reflns_theta_max 29.22
_diffrn_reflns_theta_min 2.77
_exptl_absorpt_coefficient_mu 0.208
_exptl_absorpt_correction_T_max 1.00000
_exptl_absorpt_correction_T_min 0.93252
_exptl_absorpt_correction_type multi-scan
_exptl_absorpt_process_details sadabs
_exptl_crystal_colour yellow
_exptl_crystal_density_diffrn 1.367
_exptl_crystal_density_method 'not measured'
_exptl_crystal_description plate
_exptl_crystal_F_000 764
_exptl_crystal_size_max 0.20
_exptl_crystal_size_mid 0.16
_exptl_crystal_size_min 0.08
_refine_diff_density_max 0.397
_refine_diff_density_min -0.358
_refine_diff_density_rms 0.055
_refine_ls_extinction_coef 0.0011(2)
_refine_ls_extinction_expression Fc^*^=kFc[1+0.001xFc^2^\l^3^/sin(2\q)]^-1/4^
_refine_ls_extinction_method SHELXL
_refine_ls_goodness_of_fit_ref 0.841
_refine_ls_hydrogen_treatment mixed
_refine_ls_matrix_type full
_refine_ls_number_parameters 466
_refine_ls_number_reflns 8061
_refine_ls_number_restraints 0
_refine_ls_restrained_S_all 0.841
_refine_ls_R_factor_all 0.2709
_refine_ls_R_factor_gt 0.0736
_refine_ls_shift/su_max 0.003
_refine_ls_shift/su_mean 0.000
_refine_ls_structure_factor_coef Fsqd
_refine_ls_weighting_details 'calc w=1/[\s^2^(Fo^2^)+(0.0000P)^2^+0.0000P] where P=(Fo^2^+2Fc^2^)/3'
_refine_ls_weighting_scheme calc
_refine_ls_wR_factor_gt 0.0822
_refine_ls_wR_factor_ref 0.1458
_reflns_number_gt 2180
_reflns_number_total 8061
_reflns_threshold_expression >2\s(I)
_cod_data_source_file ol501125r_si_005.cif
_cod_data_source_block aks96
_cod_depositor_comments 'Adding full bibliography for 1516129--1516131.cif.'
_cod_original_cell_volume 1765.5(4)
_cod_database_code 1516131

loop_
_symmetry_equiv_pos_as_xyz
'x, y, z'
'-x, -y, -z'

loop_
_atom_site_label
_atom_site_type_symbol
_atom_site_fract_x
_atom_site_fract_y
_atom_site_fract_z
_atom_site_U_iso_or_equiv
_atom_site_adp_type
_atom_site_occupancy
_atom_site_symmetry_multiplicity
_atom_site_calc_flag
_atom_site_refinement_flags
S1 S 0.30289(19) 0.90561(14) 0.21227(9) 0.0543(5) Uani 1 1 d .
S2 S 0.65115(17) 0.65671(14) 0.10443(9) 0.0475(4) Uani 1 1 d .
N1 N 0.5104(5) 0.7303(4) 0.1604(2) 0.0416(12) Uani 1 1 d .
O2 O 0.7921(4) 0.6937(3) 0.1157(2) 0.0578(12) Uani 1 1 d .
O3 O 0.1677(4) 1.1695(4) 0.6461(3) 0.0647(13) Uani 1 1 d .
O4 O 0.9916(5) 0.2605(4) 0.4014(3) 0.0733(14) Uani 1 1 d .
O5 O 0.1688(5) 0.9634(4) 0.2593(2) 0.0754(14) Uani 1 1 d .
O6 O 0.6427(4) 0.5447(3) 0.1169(2) 0.0642(13) Uani 1 1 d .
C7 C 0.6456(6) 0.5088(5) 0.3635(3) 0.0377(14) Uani 1 1 d .
O8 O 0.2201(5) 0.5688(4) 0.2293(2) 0.0728(15) Uani 1 1 d .
C9 C 0.3828(6) 0.8049(5) 0.4707(3) 0.0446(15) Uani 1 1 d .
C10 C 0.4424(6) 0.5988(5) 0.2773(3) 0.0453(15) Uani 1 1 d .
H10 H 0.5157 0.5529 0.2384 0.054 Uiso 1 1 calc R
O11 O 0.4483(4) 0.9476(3) 0.2017(2) 0.0638(13) Uani 1 1 d .
N12 N 0.3143(5) 0.7844(4) 0.2622(2) 0.0456(13) Uani 1 1 d .
C13 C 0.3274(6) 0.8976(5) 0.5165(3) 0.0391(14) Uani 1 1 d .
C14 C 0.4716(6) 0.6728(5) 0.4055(3) 0.0410(15) Uani 1 1 d .
C15 C 0.6154(6) 0.6968(5) 0.0047(3) 0.0418(14) Uani 1 1 d .
C16 C 0.5228(6) 0.5961(5) 0.3531(3) 0.0404(14) Uani 1 1 d .
C17 C 0.8425(7) 0.4202(5) 0.4394(4) 0.0610(18) Uani 1 1 d .
H17 H 0.8972 0.4201 0.4833 0.073 Uiso 1 1 calc R
C18 C 0.2946(7) 0.5451(5) 0.2924(4) 0.0521(17) Uani 1 1 d .
C19 C 0.2259(7) 1.0793(6) 0.6072(4) 0.0526(17) Uani 1 1 d .
C20 C 0.8780(7) 0.3386(5) 0.3864(4) 0.0473(16) Uani 1 1 d .
C21 C 0.6989(6) 0.7697(5) -0.0421(3) 0.0512(17) Uani 1 1 d .
H21 H 0.7715 0.8005 -0.0197 0.061 Uiso 1 1 calc R
C22 C 0.2584(6) 0.8848(5) 0.1152(3) 0.0449(15) Uani 1 1 d .
O23 O 0.2566(5) 0.4887(4) 0.3511(3) 0.0871(18) Uani 1 1 d .
C24 C 0.4274(6) 0.7046(5) 0.2294(3) 0.0396(14) Uani 1 1 d .
C25 C 0.6839(7) 0.4254(5) 0.3112(3) 0.0537(17) Uani 1 1 d .
H25 H 0.6319 0.4258 0.2662 0.064 Uiso 1 1 calc R
C26 C 0.3239(6) 0.9406(5) 0.0478(4) 0.0593(19) Uani 1 1 d .
H26 H 0.4012 0.9820 0.0524 0.071 Uiso 1 1 calc R
C27 C 0.5697(6) 0.7527(5) -0.1574(3) 0.0500(16) Uani 1 1 d .
C28 C 0.1693(6) 1.0656(5) 0.5361(4) 0.0603(18) Uani 1 1 d .
H28 H 0.0956 1.1179 0.5181 0.072 Uiso 1 1 calc R
C29 C 0.3474(6) 0.7602(5) 0.4055(3) 0.0429(15) Uani 1 1 d .
C30 C 0.2180(7) 0.9781(5) 0.4916(4) 0.0581(18) Uani 1 1 d .
H30 H 0.1778 0.9715 0.4434 0.070 Uiso 1 1 calc R
C31 C 0.2327(6) 0.7755(5) 0.3490(3) 0.0471(16) Uani 1 1 d .
H31A H 0.1611 0.8397 0.3618 0.057 Uiso 1 1 calc R
H31B H 0.1729 0.7157 0.3564 0.057 Uiso 1 1 calc R
C32 C 0.5136(6) 0.7165(5) 0.4818(3) 0.0457(15) Uani 1 1 d .
H32A H 0.4943 0.6721 0.5328 0.055 Uiso 1 1 calc R
H32B H 0.6166 0.7393 0.4730 0.055 Uiso 1 1 calc R
C33 C 0.3378(7) 1.0044(6) 0.6318(3) 0.0566(18) Uani 1 1 d .
H33 H 0.3802 1.0136 0.6787 0.068 Uiso 1 1 calc R
C34 C 0.5068(6) 0.6519(5) -0.0275(4) 0.0574(18) Uani 1 1 d .
H34 H 0.4489 0.6027 0.0049 0.069 Uiso 1 1 calc R
C35 C 0.7968(7) 0.3414(5) 0.3231(4) 0.0591(18) Uani 1 1 d .
H35 H 0.8172 0.2859 0.2869 0.071 Uiso 1 1 calc R
C36 C 0.3874(6) 0.9151(5) 0.5865(3) 0.0504(16) Uani 1 1 d .
H36 H 0.4641 0.8645 0.6037 0.060 Uiso 1 1 calc R
C37 C 0.7283(6) 0.5018(5) 0.4290(3) 0.0557(17) Uani 1 1 d .
H37 H 0.7050 0.5549 0.4674 0.067 Uiso 1 1 calc R
C38 C 0.4846(6) 0.6803(5) -0.1081(4) 0.0610(19) Uani 1 1 d .
H38 H 0.4107 0.6501 -0.1298 0.073 Uiso 1 1 calc R
C39 C 0.6755(6) 0.7977(5) -0.1229(3) 0.0525(17) Uani 1 1 d .
H39 H 0.7322 0.8480 -0.1545 0.063 Uiso 1 1 calc R
C40 C 0.2216(7) 1.1866(6) 0.7205(4) 0.081(2) Uani 1 1 d .
H40A H 0.3322 1.1892 0.7083 0.122 Uiso 1 1 calc R
H40B H 0.1993 1.1294 0.7611 0.122 Uiso 1 1 calc R
H40C H 0.1699 1.2528 0.7423 0.122 Uiso 1 1 calc R
C41 C 0.1641(7) 0.8763(6) -0.0362(4) 0.0589(19) Uani 1 1 d .
C42 C 1.0344(7) 0.1795(6) 0.3441(4) 0.091(2) Uani 1 1 d .
H42A H 1.0552 0.2110 0.2883 0.136 Uiso 1 1 calc R
H42B H 0.9508 0.1368 0.3485 0.136 Uiso 1 1 calc R
H42C H 1.1263 0.1355 0.3564 0.136 Uiso 1 1 calc R
C43 C 0.2774(7) 0.9369(6) -0.0282(3) 0.065(2) Uani 1 1 d .
H43 H 0.3235 0.9759 -0.0745 0.078 Uiso 1 1 calc R
C44 C 0.1001(7) 0.8190(6) 0.0330(4) 0.075(2) Uani 1 1 d .
H44 H 0.0250 0.7758 0.0284 0.090 Uiso 1 1 calc R
C45 C 0.1443(7) 0.8241(6) 0.1087(4) 0.064(2) Uani 1 1 d .
H45 H 0.0972 0.7864 0.1555 0.077 Uiso 1 1 calc R
C46 C 0.0852(8) 0.5155(7) 0.2286(4) 0.106(3) Uani 1 1 d .
H46A H 0.0897 0.4511 0.2647 0.127 Uiso 1 1 calc R
H46B H -0.0090 0.5616 0.2496 0.127 Uiso 1 1 calc R
C47 C 0.5483(7) 0.7813(6) -0.2457(3) 0.080(2) Uani 1 1 d .
H47A H 0.6026 0.7258 -0.2809 0.119 Uiso 1 1 calc R
H47B H 0.5892 0.8471 -0.2641 0.119 Uiso 1 1 calc R
H47C H 0.4392 0.7892 -0.2489 0.119 Uiso 1 1 calc R
C48 C 0.0817(8) 0.4897(7) 0.1468(5) 0.119(3) Uani 1 1 d .
H48A H 0.0854 0.5528 0.1105 0.179 Uiso 1 1 calc R
H48B H -0.0127 0.4600 0.1458 0.179 Uiso 1 1 calc R
H48C H 0.1699 0.4385 0.1283 0.179 Uiso 1 1 calc R
C49 C 0.1103(7) 0.8737(7) -0.1185(4) 0.094(3) Uani 1 1 d .
H49A H 0.0178 0.9234 -0.1195 0.141 Uiso 1 1 calc R
H49B H 0.0881 0.8033 -0.1254 0.141 Uiso 1 1 calc R
H49C H 0.1908 0.8928 -0.1631 0.141 Uiso 1 1 calc R

loop_
_atom_site_aniso_label
_atom_site_aniso_U_11
_atom_site_aniso_U_22
_atom_site_aniso_U_33
_atom_site_aniso_U_23
_atom_site_aniso_U_13
_atom_site_aniso_U_12
S1 0.0733(11) 0.0422(11) 0.0456(9) -0.0017(8) -0.0143(8) 0.0042(9)
S2 0.0554(9) 0.0460(11) 0.0374(8) 0.0003(8) -0.0045(7) 0.0006(8)
N1 0.053(3) 0.036(3) 0.033(2) 0.003(2) -0.003(2) -0.008(2)
O2 0.046(2) 0.083(4) 0.047(2) -0.001(2) -0.0169(18) -0.008(2)
O3 0.073(3) 0.053(3) 0.072(3) -0.024(3) -0.019(2) 0.000(3)
O4 0.084(3) 0.059(4) 0.072(3) -0.006(3) -0.020(3) 0.022(3)
O5 0.100(3) 0.053(3) 0.055(3) -0.005(2) 0.002(2) 0.037(3)
O6 0.085(3) 0.044(3) 0.055(3) -0.001(2) 0.003(2) 0.003(2)
C7 0.043(3) 0.031(4) 0.037(3) -0.001(3) -0.002(3) -0.002(3)
O8 0.082(3) 0.090(4) 0.059(3) 0.007(3) -0.027(2) -0.041(3)
C9 0.053(4) 0.045(4) 0.032(3) -0.001(3) -0.002(3) 0.000(3)
C10 0.057(4) 0.044(4) 0.037(3) 0.006(3) -0.012(3) -0.012(3)
O11 0.085(3) 0.048(3) 0.066(3) 0.000(2) -0.026(2) -0.023(3)
N12 0.056(3) 0.050(4) 0.030(2) -0.004(2) -0.008(2) 0.000(3)
C13 0.045(3) 0.040(4) 0.030(3) -0.003(3) -0.009(2) 0.007(3)
C14 0.050(3) 0.045(4) 0.029(3) 0.010(3) -0.010(3) -0.010(3)
C15 0.053(4) 0.037(4) 0.035(3) -0.002(3) -0.008(3) -0.004(3)
C16 0.051(3) 0.037(4) 0.031(3) -0.006(3) -0.001(3) -0.003(3)
C17 0.080(5) 0.054(5) 0.052(4) -0.006(4) -0.028(3) 0.007(4)
C18 0.062(4) 0.047(5) 0.051(4) -0.007(3) -0.009(3) -0.015(4)
C19 0.054(4) 0.047(5) 0.057(4) -0.026(4) -0.005(3) -0.001(3)
C20 0.059(4) 0.040(4) 0.042(4) -0.001(3) -0.014(3) 0.003(3)
C21 0.056(4) 0.050(5) 0.052(4) -0.001(3) -0.012(3) -0.019(3)
C22 0.052(4) 0.047(4) 0.032(3) -0.006(3) -0.005(3) 0.006(3)
O23 0.105(4) 0.098(5) 0.068(3) 0.034(3) -0.022(3) -0.058(3)
C24 0.046(3) 0.043(4) 0.034(3) 0.000(3) -0.012(3) -0.011(3)
C25 0.081(4) 0.040(4) 0.043(3) -0.009(3) -0.021(3) 0.000(4)
C26 0.061(4) 0.071(6) 0.049(4) -0.001(4) -0.012(3) -0.021(4)
C27 0.062(4) 0.046(5) 0.042(4) -0.002(3) -0.016(3) 0.001(3)
C28 0.065(4) 0.054(5) 0.065(4) -0.015(4) -0.025(3) 0.006(4)
C29 0.053(4) 0.043(4) 0.032(3) 0.004(3) -0.006(3) -0.011(3)
C30 0.077(4) 0.047(5) 0.051(4) -0.010(4) -0.024(3) 0.013(4)
C31 0.050(3) 0.055(5) 0.030(3) -0.002(3) 0.003(3) 0.001(3)
C32 0.058(4) 0.042(4) 0.034(3) 0.001(3) -0.005(3) -0.001(3)
C33 0.059(4) 0.068(6) 0.042(4) -0.025(4) -0.008(3) 0.006(4)
C34 0.067(4) 0.052(5) 0.054(4) 0.005(4) -0.009(3) -0.018(4)
C35 0.074(4) 0.043(5) 0.057(4) -0.006(4) -0.013(3) 0.008(4)
C36 0.055(4) 0.054(5) 0.041(3) 0.004(3) -0.020(3) 0.007(3)
C37 0.076(4) 0.043(5) 0.048(4) -0.003(3) -0.023(3) 0.007(4)
C38 0.068(4) 0.063(5) 0.059(4) 0.005(4) -0.026(3) -0.017(4)
C39 0.068(4) 0.042(4) 0.047(4) 0.010(3) -0.008(3) -0.014(3)
C40 0.102(5) 0.089(7) 0.063(5) -0.031(4) -0.022(4) -0.023(5)
C41 0.057(4) 0.074(6) 0.050(4) -0.004(4) -0.021(3) -0.008(4)
C42 0.100(6) 0.071(6) 0.085(5) -0.011(5) 0.003(4) 0.026(5)
C43 0.064(4) 0.089(6) 0.041(4) 0.011(4) -0.011(3) -0.014(4)
C44 0.064(4) 0.102(7) 0.066(4) 0.029(5) -0.024(4) -0.033(4)
C45 0.066(4) 0.082(6) 0.049(4) 0.014(4) -0.016(3) -0.030(4)
C46 0.084(5) 0.160(10) 0.096(6) -0.016(6) -0.023(5) -0.077(6)
C47 0.118(6) 0.074(6) 0.052(4) 0.011(4) -0.036(4) -0.015(5)
C48 0.103(6) 0.135(10) 0.140(8) -0.065(7) -0.044(6) -0.026(6)
C49 0.086(5) 0.138(9) 0.067(5) 0.011(5) -0.038(4) -0.024(5)

loop_
_atom_type_symbol
_atom_type_description
_atom_type_scat_dispersion_real
_atom_type_scat_dispersion_imag
_atom_type_scat_source
C C 0.0033 0.0016 'International Tables Vol C Tables 4.2.6.8 and 6.1.1.4'
H H 0.0000 0.0000 'International Tables Vol C Tables 4.2.6.8 and 6.1.1.4'
N N 0.0061 0.0033 'International Tables Vol C Tables 4.2.6.8 and 6.1.1.4'
O O 0.0106 0.0060 'International Tables Vol C Tables 4.2.6.8 and 6.1.1.4'
S S 0.1246 0.1234 'International Tables Vol C Tables 4.2.6.8 and 6.1.1.4'

loop_
_geom_angle_atom_site_label_1
_geom_angle_atom_site_label_2
_geom_angle_atom_site_label_3
_geom_angle
O5 S1 O11 118.4(3)
O5 S1 N12 103.7(2)
O11 S1 N12 110.9(2)
O5 S1 C22 107.9(3)
O11 S1 C22 110.1(2)
N12 S1 C22 104.9(3)
O2 S2 O6 117.3(3)
O2 S2 N1 106.0(2)
O6 S2 N1 114.4(2)
O2 S2 C15 109.0(2)
O6 S2 C15 108.3(3)
N1 S2 C15 100.5(2)
C24 N1 S2 128.0(4)
C19 O3 C40 117.9(5)
C20 O4 C42 117.4(5)
C25 C7 C37 115.1(6)
C25 C7 C16 122.7(5)
C37 C7 C16 122.2(6)
C18 O8 C46 117.4(5)
C29 C9 C13 137.0(6)
C29 C9 C32 92.9(5)
C13 C9 C32 130.1(5)
C29 C9 C14 45.0(3)
C13 C9 C14 177.5(5)
C32 C9 C14 47.9(3)
C24 C10 C18 113.8(5)
C24 C10 C16 115.0(5)
C18 C10 C16 114.8(4)
C24 N12 C31 121.2(5)
C24 N12 S1 119.2(3)
C31 N12 S1 117.6(4)
C36 C13 C30 116.2(6)
C36 C13 C9 120.9(5)
C30 C13 C9 122.8(5)
C16 C14 C29 131.4(5)
C16 C14 C32 139.7(6)
C29 C14 C32 88.7(5)
C16 C14 C9 171.1(5)
C29 C14 C9 41.0(3)
C32 C14 C9 47.8(3)
C21 C15 C34 120.6(5)
C21 C15 S2 119.7(4)
C34 C15 S2 119.6(4)
C14 C16 C7 125.3(5)
C14 C16 C10 116.4(5)
C7 C16 C10 118.2(5)
C37 C17 C20 121.1(6)
O23 C18 O8 125.8(6)
O23 C18 C10 124.5(6)
O8 C18 C10 109.7(5)
O3 C19 C33 125.0(6)
O3 C19 C28 115.8(6)
C33 C19 C28 119.1(6)
O4 C20 C35 124.6(6)
O4 C20 C17 117.4(6)
C35 C20 C17 117.9(6)
C15 C21 C39 119.7(5)
C26 C22 C45 120.0(5)
C26 C22 S1 118.4(5)
C45 C22 S1 121.1(4)
N1 C24 N12 114.9(5)
N1 C24 C10 126.5(6)
N12 C24 C10 118.6(4)
C7 C25 C35 122.4(6)
C22 C26 C43 120.4(6)
C39 C27 C38 117.9(5)
C39 C27 C47 120.8(5)
C38 C27 C47 121.3(6)
C30 C28 C19 121.5(6)
C9 C29 C14 94.0(5)
C9 C29 C31 140.4(6)
C14 C29 C31 125.6(5)
C28 C30 C13 121.2(6)
C29 C31 N12 109.3(4)
C9 C32 C14 84.3(4)
C19 C33 C36 119.4(6)
C15 C34 C38 119.2(5)
C20 C35 C25 121.0(6)
C33 C36 C13 122.5(6)
C17 C37 C7 122.5(6)
C34 C38 C27 121.4(6)
C27 C39 C21 121.2(5)
C44 C41 C43 118.1(6)
C44 C41 C49 121.0(6)
C43 C41 C49 120.9(6)
C41 C43 C26 120.6(6)
C45 C44 C41 121.3(6)
C44 C45 C22 119.6(5)
C48 C46 O8 109.7(5)

loop_
_geom_bond_atom_site_label_1
_geom_bond_atom_site_label_2
_geom_bond_distance
S1 O5 1.427(4)
S1 O11 1.428(3)
S1 N12 1.683(5)
S1 C22 1.741(5)
S2 O2 1.429(3)
S2 O6 1.430(4)
S2 N1 1.624(4)
S2 C15 1.734(5)
N1 C24 1.270(5)
O3 C19 1.344(7)
O3 C40 1.419(6)
O4 C20 1.348(7)
O4 C42 1.408(7)
C7 C25 1.376(7)
C7 C37 1.386(7)
C7 C16 1.459(7)
O8 C18 1.309(6)
O8 C46 1.445(6)
C9 C29 1.342(7)
C9 C13 1.423(7)
C9 C32 1.517(7)
C9 C14 2.039(9)
C10 C24 1.502(7)
C10 C18 1.521(7)
C10 C16 1.525(7)
N12 C24 1.382(7)
N12 C31 1.469(5)
C13 C36 1.383(6)
C13 C30 1.393(7)
C14 C16 1.321(7)
C14 C29 1.445(8)
C14 C32 1.522(7)
C15 C21 1.360(6)
C15 C34 1.372(6)
C17 C37 1.363(8)
C17 C20 1.365(8)
C18 O23 1.176(6)
C19 C33 1.362(8)
C19 C28 1.371(7)
C20 C35 1.351(7)
C21 C39 1.380(7)
C22 C26 1.344(6)
C22 C45 1.368(7)
C25 C35 1.380(8)
C26 C43 1.376(7)
C27 C39 1.374(7)
C27 C38 1.381(7)
C27 C47 1.494(7)
C28 C30 1.349(8)
C29 C31 1.467(6)
C33 C36 1.377(8)
C34 C38 1.375(7)
C41 C44 1.368(7)
C41 C43 1.368(7)
C41 C49 1.502(7)
C44 C45 1.365(7)
C46 C48 1.401(8)
